data_4065914
loop_
_publ_author_name
'C\'ampora, Juan'
'Palma, Pilar'
'P\'erez, Carmen M.'
'Rodr\'iguez-Delgado, Antonio'
'\'Alvarez, Eleuterio'
'Guti\'errez-Puebla, Enrique'

_publ_section_title
;
 Synthesis and Reactions of Manganese(II) Dialkyl Complexes Containing
 Monodentate and Bidentate Nitrogen Ligands
;
_journal_issue 13
_journal_name_full Organometallics
_journal_page_first 2960
_journal_paper_doi 10.1021/om100190g
_journal_volume 29
_journal_year 2010
_chemical_formula_moiety 'C36 H44 Mn2 O2'
_chemical_formula_sum 'C36 H44 Mn2 O2'
_chemical_formula_weight 618.59
_chemical_name_systematic
; 
 ? 
;
_space_group_IT_number 14
_symmetry_cell_setting monoclinic
_symmetry_space_group_name_Hall '-P 2ybc'
_symmetry_space_group_name_H-M 'P 1 21/c 1'
_atom_sites_solution_hydrogens geom
_atom_sites_solution_primary direct
_atom_sites_solution_secondary difmap
_audit_creation_method SHELXL-97
_cell_angle_alpha 90.00
_cell_angle_beta 110.3040(10)
_cell_angle_gamma 90.00
_cell_formula_units_Z 2
_cell_length_a 11.8497(5)
_cell_length_b 10.0286(4)
_cell_length_c 14.0932(5)
_cell_measurement_reflns_used 6216
_cell_measurement_temperature 100(2)
_cell_measurement_theta_max 30.52
_cell_measurement_theta_min 2.55
_cell_volume 1570.72(11)
_computing_cell_refinement 'SAINT+ v. 7.06 a (Bruker AXS, 2003)'
_computing_data_collection 'APEX-W2K-NT v. 1.0 (Bruker AXS, 2004)'
_computing_data_reduction 'SAINT+ v. 7.06 a (Bruker AXS, 2001)'
_computing_molecular_graphics 'XP, SHELXTL v. 6.10 (Bruker, 2000)'
_computing_publication_material 'XCIF, SHELXTL v. 6.12 (Bruker, 2001)'
_computing_structure_refinement 'SHELXL-97 (Sheldrick, 1997)'
_computing_structure_solution 'SHELXS-97 (Sheldrick, 1990)'
_diffrn_ambient_temperature 100(2)
_diffrn_detector_area_resol_mean 8.26
_diffrn_measured_fraction_theta_full 0.993
_diffrn_measured_fraction_theta_max 0.993
_diffrn_measurement_device_type 'Bruker-Nonius X8Apex2 CCD area detector'
_diffrn_measurement_method 'phi and omega scans with narrow frames'
_diffrn_radiation_monochromator graphite
_diffrn_radiation_source 'fine-focus sealed tube'
_diffrn_radiation_type MoK\a
_diffrn_radiation_wavelength 0.71073
_diffrn_reflns_av_R_equivalents 0.0205
_diffrn_reflns_av_sigmaI/netI 0.0158
_diffrn_reflns_limit_h_max 16
_diffrn_reflns_limit_h_min -16
_diffrn_reflns_limit_k_max 14
_diffrn_reflns_limit_k_min -13
_diffrn_reflns_limit_l_max 20
_diffrn_reflns_limit_l_min -20
_diffrn_reflns_number 21766
_diffrn_reflns_theta_full 30.59
_diffrn_reflns_theta_max 30.59
_diffrn_reflns_theta_min 2.81
_diffrn_standards_decay_% 'no decay'
_exptl_absorpt_coefficient_mu 0.834
_exptl_absorpt_correction_T_max 0.8510
_exptl_absorpt_correction_T_min 0.7705
_exptl_absorpt_correction_type multi-scan
_exptl_absorpt_process_details
; 
 SADABS v. 2.03: Area-Detector Absorption Correction.
 (1997-2001) Bruker-AXS within SAINT+ package, v. 6.04
;
_exptl_crystal_colour orange
_exptl_crystal_density_diffrn 1.308
_exptl_crystal_density_method 'not measured'
_exptl_crystal_description block
_exptl_crystal_F_000 652
_exptl_crystal_size_max 0.33
_exptl_crystal_size_mid 0.28
_exptl_crystal_size_min 0.20
_refine_diff_density_max 0.265
_refine_diff_density_min -0.192
_refine_diff_density_rms 0.055
_refine_ls_extinction_method none
_refine_ls_goodness_of_fit_ref 1.058
_refine_ls_hydrogen_treatment mixed
_refine_ls_matrix_type full
_refine_ls_number_parameters 189
_refine_ls_number_reflns 4791
_refine_ls_number_restraints 0
_refine_ls_restrained_S_all 1.058
_refine_ls_R_factor_all 0.0305
_refine_ls_R_factor_gt 0.0277
_refine_ls_shift/su_max 0.002
_refine_ls_shift/su_mean 0.000
_refine_ls_structure_factor_coef Fsqd
_refine_ls_weighting_details 'calc w=1/[\s^2^(Fo^2^)+(0.0449P)^2^+0.5127P] where P=(Fo^2^+2Fc^2^)/3'
_refine_ls_weighting_scheme calc
_refine_ls_wR_factor_gt 0.0777
_refine_ls_wR_factor_ref 0.0795
_reflns_number_gt 4379
_reflns_number_total 4791
_reflns_threshold_expression >2sigma(I)
_cod_data_source_file om100190g_si_001.cif
_cod_data_source_block 6
_cod_depositor_comments
;
The following automatic conversions were performed:

'_symmetry_cell_setting' value 'Monoclinic' changed to 'monoclinic'
according to /home/saulius/struct/CIF-dictionaries/cif_core.dic
dictionary named 'cif_core.dic' version 2.4.1 from 2010-06-29.

Automatic conversion script
Id: cif_fix_values 1715 2011-07-08 13:25:40Z adriana 
;
_cod_original_cell_volume 1570.71(11)
_cod_original_sg_symbol_H-M P2(1)/c
_cod_database_code 4065914

loop_
_symmetry_equiv_pos_as_xyz
'x, y, z'
'-x, y+1/2, -z+1/2'
'-x, -y, -z'
'x, -y-1/2, z-1/2'

loop_
_atom_site_label
_atom_site_type_symbol
_atom_site_fract_x
_atom_site_fract_y
_atom_site_fract_z
_atom_site_U_iso_or_equiv
_atom_site_adp_type
_atom_site_occupancy
_atom_site_symmetry_multiplicity
_atom_site_calc_flag
_atom_site_refinement_flags
Mn1 Mn 0.505545(13) 0.606901(15) 0.060463(11) 0.01587(6) Uani 1 1 d .
O1 O 0.36365(7) 0.57830(8) 0.11759(6) 0.02044(15) Uani 1 1 d .
C1 C 0.57984(9) 0.39479(10) 0.11117(8) 0.01730(18) Uani 1 1 d .
H1A H 0.5303(14) 0.3191(16) 0.1124(12) 0.028(4) Uiso 1 1 d .
H1B H 0.5770(14) 0.4434(17) 0.1689(12) 0.029(4) Uiso 1 1 d .
C2 C 0.70638(9) 0.35273(10) 0.12997(7) 0.01599(17) Uani 1 1 d .
C3 C 0.80353(9) 0.43727(11) 0.17886(8) 0.01985(19) Uani 1 1 d .
H3 H 0.7883 0.5225 0.2013 0.024 Uiso 1 1 d R
C4 C 0.92143(10) 0.39903(12) 0.19512(9) 0.0234(2) Uani 1 1 d .
H4 H 0.9858 0.4576 0.2291 0.028 Uiso 1 1 d R
C5 C 0.94567(10) 0.27534(12) 0.16191(8) 0.0237(2) Uani 1 1 d .
H5 H 1.0262 0.2495 0.1723 0.028 Uiso 1 1 d R
C6 C 0.85105(10) 0.19005(12) 0.11343(8) 0.0235(2) Uani 1 1 d .
H6 H 0.8669 0.1053 0.0907 0.028 Uiso 1 1 d R
C7 C 0.73312(9) 0.22808(11) 0.09791(8) 0.01995(19) Uani 1 1 d .
H7 H 0.6693 0.1684 0.0649 0.024 Uiso 1 1 d R
C8 C 0.60493(11) 0.78519(11) 0.12026(8) 0.0235(2) Uani 1 1 d .
H8A H 0.5483 0.8569 0.1220 0.028 Uiso 1 1 d R
H8B H 0.6593 0.7686 0.1905 0.028 Uiso 1 1 d R
C9 C 0.67682(10) 0.82923(10) 0.05834(8) 0.01989(19) Uani 1 1 d .
C10 C 0.62425(11) 0.89731(10) -0.03390(9) 0.0222(2) Uani 1 1 d .
H10 H 0.5413 0.9198 -0.0554 0.027 Uiso 1 1 d R
C11 C 0.69050(12) 0.93254(12) -0.09440(9) 0.0268(2) Uani 1 1 d .
H11 H 0.6521 0.9781 -0.1564 0.032 Uiso 1 1 d R
C12 C 0.81228(13) 0.90199(12) -0.06546(10) 0.0302(3) Uani 1 1 d .
H12 H 0.8574 0.9260 -0.1070 0.036 Uiso 1 1 d R
C13 C 0.86636(11) 0.83569(12) 0.02546(10) 0.0289(2) Uani 1 1 d .
H13 H 0.9495 0.8142 0.0466 0.035 Uiso 1 1 d R
C14 C 0.80026(10) 0.80038(11) 0.08594(9) 0.0241(2) Uani 1 1 d .
H14 H 0.8396 0.7553 0.1479 0.029 Uiso 1 1 d R
C15 C 0.28395(11) 0.46282(12) 0.09200(10) 0.0262(2) Uani 1 1 d .
H15A H 0.3280 0.3806 0.1224 0.031 Uiso 1 1 d R
H15B H 0.2487 0.4510 0.0177 0.031 Uiso 1 1 d R
C16 C 0.18647(11) 0.49407(14) 0.13615(11) 0.0321(3) Uani 1 1 d .
H16A H 0.1087 0.4535 0.0951 0.038 Uiso 1 1 d R
H16B H 0.2093 0.4619 0.2067 0.038 Uiso 1 1 d R
C17 C 0.17983(11) 0.64488(14) 0.13147(10) 0.0307(2) Uani 1 1 d .
H17A H 0.1322 0.6764 0.0626 0.037 Uiso 1 1 d R
H17B H 0.1446 0.6811 0.1803 0.037 Uiso 1 1 d R
C18 C 0.31010(11) 0.68264(13) 0.15987(10) 0.0308(3) Uani 1 1 d .
H18A H 0.3183 0.7706 0.1310 0.037 Uiso 1 1 d R
H18B H 0.3493 0.6867 0.2343 0.037 Uiso 1 1 d R

loop_
_atom_site_aniso_label
_atom_site_aniso_U_11
_atom_site_aniso_U_22
_atom_site_aniso_U_33
_atom_site_aniso_U_23
_atom_site_aniso_U_13
_atom_site_aniso_U_12
Mn1 0.01839(9) 0.01480(9) 0.01516(8) -0.00159(5) 0.00674(6) -0.00042(5)
O1 0.0230(4) 0.0190(3) 0.0236(4) -0.0050(3) 0.0136(3) -0.0012(3)
C1 0.0180(4) 0.0177(5) 0.0160(4) 0.0005(3) 0.0057(3) 0.0011(3)
C2 0.0181(4) 0.0165(4) 0.0132(4) 0.0018(3) 0.0052(3) 0.0007(3)
C3 0.0211(5) 0.0174(5) 0.0203(4) -0.0009(4) 0.0063(4) -0.0005(4)
C4 0.0187(5) 0.0273(6) 0.0232(5) 0.0008(4) 0.0061(4) -0.0032(4)
C5 0.0200(5) 0.0314(6) 0.0210(5) 0.0035(4) 0.0087(4) 0.0051(4)
C6 0.0268(5) 0.0241(5) 0.0201(4) -0.0005(4) 0.0088(4) 0.0070(4)
C7 0.0218(4) 0.0187(5) 0.0181(4) -0.0021(4) 0.0054(4) 0.0004(4)
C8 0.0309(5) 0.0192(5) 0.0210(5) -0.0039(4) 0.0098(4) -0.0048(4)
C9 0.0256(5) 0.0134(4) 0.0191(4) -0.0035(3) 0.0057(4) -0.0029(4)
C10 0.0262(5) 0.0156(5) 0.0220(5) -0.0005(4) 0.0048(4) 0.0012(4)
C11 0.0393(6) 0.0190(5) 0.0214(5) 0.0012(4) 0.0096(4) -0.0006(4)
C12 0.0399(7) 0.0246(6) 0.0323(6) -0.0034(4) 0.0205(5) -0.0038(5)
C13 0.0255(5) 0.0225(6) 0.0385(6) -0.0030(5) 0.0107(5) -0.0005(4)
C14 0.0250(5) 0.0182(5) 0.0241(5) 0.0009(4) 0.0022(4) -0.0016(4)
C15 0.0292(5) 0.0191(5) 0.0373(6) -0.0034(4) 0.0203(5) -0.0035(4)
C16 0.0279(6) 0.0344(7) 0.0408(7) 0.0035(5) 0.0206(5) 0.0001(5)
C17 0.0298(6) 0.0365(7) 0.0302(6) 0.0013(5) 0.0157(5) 0.0085(5)
C18 0.0333(6) 0.0289(6) 0.0366(6) -0.0146(5) 0.0203(5) -0.0006(5)

loop_
_atom_type_symbol
_atom_type_description
_atom_type_scat_dispersion_real
_atom_type_scat_dispersion_imag
_atom_type_scat_source
C C 0.0033 0.0016 'International Tables Vol C Tables 4.2.6.8 and 6.1.1.4'
H H 0.0000 0.0000 'International Tables Vol C Tables 4.2.6.8 and 6.1.1.4'
O O 0.0106 0.0060 'International Tables Vol C Tables 4.2.6.8 and 6.1.1.4'
Mn Mn 0.3368 0.7283 'International Tables Vol C Tables 4.2.6.8 and 6.1.1.4'

loop_
_geom_angle_atom_site_label_1
_geom_angle_atom_site_label_2
_geom_angle_atom_site_label_3
_geom_angle
_geom_angle_site_symmetry_1
_geom_angle_site_symmetry_3
O1 Mn1 C8 111.28(4) . .
O1 Mn1 C1 106.50(3) . 3_665
C8 Mn1 C1 113.87(4) . 3_665
O1 Mn1 C1 91.44(3) . .
C8 Mn1 C1 123.06(4) . .
C1 Mn1 C1 107.59(3) 3_665 .
O1 Mn1 Mn1 105.05(2) . 3_665
C8 Mn1 Mn1 143.64(3) . 3_665
C1 Mn1 Mn1 54.52(3) 3_665 3_665
C1 Mn1 Mn1 53.06(3) . 3_665
C18 O1 C15 109.60(8) . .
C18 O1 Mn1 125.06(7) . .
C15 O1 Mn1 122.97(6) . .
C2 C1 Mn1 103.63(6) . 3_665
C2 C1 Mn1 124.44(7) . .
Mn1 C1 Mn1 72.41(3) 3_665 .
C2 C1 H1A 110.8(9) . .
Mn1 C1 H1A 87.9(10) 3_665 .
Mn1 C1 H1A 124.0(9) . .
C2 C1 H1B 108.8(9) . .
Mn1 C1 H1B 140.5(10) 3_665 .
Mn1 C1 H1B 71.0(10) . .
H1A C1 H1B 100.6(14) . .
C7 C2 C3 117.28(9) . .
C7 C2 C1 121.40(9) . .
C3 C2 C1 121.32(9) . .
C4 C3 C2 121.41(10) . .
C4 C3 H3 119.3 . .
C2 C3 H3 119.3 . .
C3 C4 C5 120.28(10) . .
C3 C4 H4 119.9 . .
C5 C4 H4 119.9 . .
C6 C5 C4 119.33(10) . .
C6 C5 H5 120.3 . .
C4 C5 H5 120.3 . .
C5 C6 C7 120.31(10) . .
C5 C6 H6 119.8 . .
C7 C6 H6 119.8 . .
C6 C7 C2 121.39(10) . .
C6 C7 H7 119.3 . .
C2 C7 H7 119.3 . .
C9 C8 Mn1 111.48(7) . .
C9 C8 H8A 109.3 . .
Mn1 C8 H8A 109.3 . .
C9 C8 H8B 109.3 . .
Mn1 C8 H8B 109.3 . .
H8A C8 H8B 108.0 . .
C14 C9 C10 116.06(10) . .
C14 C9 C8 122.04(10) . .
C10 C9 C8 121.83(10) . .
C11 C10 C9 121.77(11) . .
C11 C10 H10 119.1 . .
C9 C10 H10 119.1 . .
C10 C11 C12 120.89(11) . .
C10 C11 H11 119.6 . .
C12 C11 H11 119.6 . .
C13 C12 C11 118.44(12) . .
C13 C12 H12 120.8 . .
C11 C12 H12 120.8 . .
C12 C13 C14 120.72(11) . .
C12 C13 H13 119.6 . .
C14 C13 H13 119.6 . .
C13 C14 C9 122.11(11) . .
C13 C14 H14 118.9 . .
C9 C14 H14 118.9 . .
O1 C15 C16 104.69(9) . .
O1 C15 H15A 110.8 . .
C16 C15 H15A 110.8 . .
O1 C15 H15B 110.8 . .
C16 C15 H15B 110.8 . .
H15A C15 H15B 108.9 . .
C17 C16 C15 102.88(10) . .
C17 C16 H16A 111.2 . .
C15 C16 H16A 111.2 . .
C17 C16 H16B 111.2 . .
C15 C16 H16B 111.2 . .
H16A C16 H16B 109.1 . .
C18 C17 C16 101.95(10) . .
C18 C17 H17A 111.4 . .
C16 C17 H17A 111.4 . .
C18 C17 H17B 111.4 . .
C16 C17 H17B 111.4 . .
H17A C17 H17B 109.2 . .
O1 C18 C17 105.28(10) . .
O1 C18 H18A 110.7 . .
C17 C18 H18A 110.7 . .
O1 C18 H18B 110.7 . .
C17 C18 H18B 110.7 . .
H18A C18 H18B 108.8 . .

loop_
_geom_bond_atom_site_label_1
_geom_bond_atom_site_label_2
_geom_bond_distance
_geom_bond_site_symmetry_2
Mn1 O1 2.1206(8) .
Mn1 C8 2.1460(11) .
Mn1 C1 2.2753(10) 3_665
Mn1 C1 2.3182(10) .
Mn1 Mn1 2.7136(3) 3_665
O1 C18 1.4543(13) .
O1 C15 1.4584(14) .
C1 C2 1.4902(14) .
C1 Mn1 2.2753(10) 3_665
C1 H1A 0.964(16) .
C1 H1B 0.959(17) .
C2 C7 1.4023(14) .
C2 C3 1.4030(14) .
C3 C4 1.3891(15) .
C3 H3 0.9500 .
C4 C5 1.3905(16) .
C4 H4 0.9500 .
C5 C6 1.3871(16) .
C5 H5 0.9500 .
C6 C7 1.3907(15) .
C6 H6 0.9500 .
C7 H7 0.9500 .
C8 C9 1.4826(15) .
C8 H8A 0.9900 .
C8 H8B 0.9900 .
C9 C14 1.4070(15) .
C9 C10 1.4079(15) .
C10 C11 1.3901(17) .
C10 H10 0.9500 .
C11 C12 1.3907(19) .
C11 H11 0.9500 .
C12 C13 1.3873(19) .
C12 H12 0.9500 .
C13 C14 1.3888(17) .
C13 H13 0.9500 .
C14 H14 0.9500 .
C15 C16 1.5227(16) .
C15 H15A 0.9900 .
C15 H15B 0.9900 .
C16 C17 1.5147(19) .
C16 H16A 0.9900 .
C16 H16B 0.9900 .
C17 C18 1.5025(18) .
C17 H17A 0.9900 .
C17 H17B 0.9900 .
C18 H18A 0.9900 .
C18 H18B 0.9900 .

loop_
_geom_torsion_atom_site_label_1
_geom_torsion_atom_site_label_2
_geom_torsion_atom_site_label_3
_geom_torsion_atom_site_label_4
_geom_torsion
_geom_torsion_site_symmetry_1
_geom_torsion_site_symmetry_4
C8 Mn1 O1 C18 21.26(10) . .
C1 Mn1 O1 C18 -103.37(9) 3_665 .
C1 Mn1 O1 C18 147.80(9) . .
Mn1 Mn1 O1 C18 -160.20(8) 3_665 .
C8 Mn1 O1 C15 -178.04(8) . .
C1 Mn1 O1 C15 57.32(9) 3_665 .
C1 Mn1 O1 C15 -51.50(9) . .
Mn1 Mn1 O1 C15 0.49(9) 3_665 .
O1 Mn1 C1 C2 -157.46(8) . .
C8 Mn1 C1 C2 -40.74(10) . .
C1 Mn1 C1 C2 94.73(8) 3_665 .
Mn1 Mn1 C1 C2 94.72(8) 3_665 .
O1 Mn1 C1 Mn1 107.82(3) . 3_665
C8 Mn1 C1 Mn1 -135.47(4) . 3_665
C1 Mn1 C1 Mn1 0.0 3_665 3_665
Mn1 C1 C2 C7 -60.77(10) 3_665 .
Mn1 C1 C2 C7 -138.61(8) . .
Mn1 C1 C2 C3 118.07(9) 3_665 .
Mn1 C1 C2 C3 40.23(13) . .
C7 C2 C3 C4 -0.15(15) . .
C1 C2 C3 C4 -179.03(10) . .
C2 C3 C4 C5 0.68(17) . .
C3 C4 C5 C6 -0.70(17) . .
C4 C5 C6 C7 0.21(17) . .
C5 C6 C7 C2 0.32(16) . .
C3 C2 C7 C6 -0.35(15) . .
C1 C2 C7 C6 178.53(10) . .
O1 Mn1 C8 C9 -161.87(7) . .
C1 Mn1 C8 C9 -41.50(9) 3_665 .
C1 Mn1 C8 C9 91.53(8) . .
Mn1 Mn1 C8 C9 20.51(12) 3_665 .
Mn1 C8 C9 C14 -98.69(10) . .
Mn1 C8 C9 C10 78.44(11) . .
C14 C9 C10 C11 0.63(15) . .
C8 C9 C10 C11 -176.66(10) . .
C9 C10 C11 C12 -0.27(17) . .
C10 C11 C12 C13 -0.15(18) . .
C11 C12 C13 C14 0.18(18) . .
C12 C13 C14 C9 0.21(18) . .
C10 C9 C14 C13 -0.60(16) . .
C8 C9 C14 C13 176.69(11) . .
C18 O1 C15 C16 -8.48(13) . .
Mn1 O1 C15 C16 -171.79(7) . .
O1 C15 C16 C17 29.68(13) . .
C15 C16 C17 C18 -39.08(13) . .
C15 O1 C18 C17 -16.42(13) . .
Mn1 O1 C18 C17 146.46(8) . .
C16 C17 C18 O1 34.42(13) . .
